data_2214377
loop_
_publ_author_name
'Kalachnikova, Katrina'
'Assefa, Zerihun'
'Sykora, Richard E.'

_publ_section_title
;
 Poly[triaquahexa-\m-cyanido-terbium(III)trisilver(I)]: a
 4<i>f</i>--4<i>d</i> bimetallic coordination polymer
;
_journal_coeditor_code PK2030
_journal_issue 7
_journal_name_full 'Acta Crystallographica Section E'
_journal_page_first i162
_journal_page_last i162
_journal_paper_doi 10.1107/S1600536807029133
_journal_volume 63
_journal_year 2007
_chemical_formula_iupac '[Ag3 Tb (C N)6 (H2 O)3]'
_chemical_formula_moiety 'C6 H6 Ag3 N6 O3 Tb'
_chemical_formula_sum 'C6 H6 Ag3 N6 O3 Tb'
_chemical_formula_weight 692.70
_chemical_name_systematic
;
Poly[triaquahexa-\m-cyanido-terbium(III)trisilver(I)]
;
_space_group_IT_number 193
_symmetry_cell_setting hexagonal
_symmetry_space_group_name_Hall '-P 6c 2'
_symmetry_space_group_name_H-M 'P 63/m c m'
_atom_sites_solution_hydrogens difmap
_atom_sites_solution_primary direct
_atom_sites_solution_secondary difmap
_audit_creation_method SHELXL-97
_cell_angle_alpha 90.00
_cell_angle_beta 90.00
_cell_angle_gamma 120.00
_cell_formula_units_Z 2
_cell_length_a 6.6692(11)
_cell_length_b 6.6692(11)
_cell_length_c 18.371(2)
_cell_measurement_reflns_used 25
_cell_measurement_temperature 290(2)
_cell_measurement_theta_max 21.1
_cell_measurement_theta_min 8.3
_cell_volume 707.64(18)
_computing_cell_refinement CAD-4-PC
_computing_data_collection 'CAD-4-PC (Enraf-Nonius, 1993)'
_computing_data_reduction 'XCAD-4-PC (Harms, 1995)'
_computing_molecular_graphics 'SHELXTL (Bruker, 1998)'
_computing_publication_material 'publCIF (Westrip, 2007)'
_computing_structure_refinement 'SHELXL97 (Sheldrick, 1997)'
_computing_structure_solution 'SHELXS97 (Sheldrick, 1997)'
_diffrn_ambient_temperature 290(2)
_diffrn_measured_fraction_theta_full 1.000
_diffrn_measured_fraction_theta_max 1.000
_diffrn_measurement_device_type 'Enraf--Nonius CAD-4'
_diffrn_measurement_method \q/2\q
_diffrn_radiation_monochromator graphite
_diffrn_radiation_source 'fine-focus sealed tube'
_diffrn_radiation_type MoK\a
_diffrn_radiation_wavelength 0.71073
_diffrn_reflns_av_R_equivalents 0.0561
_diffrn_reflns_av_sigmaI/netI 0.0381
_diffrn_reflns_limit_h_max 6
_diffrn_reflns_limit_h_min 0
_diffrn_reflns_limit_k_max 6
_diffrn_reflns_limit_k_min 0
_diffrn_reflns_limit_l_max 22
_diffrn_reflns_limit_l_min -22
_diffrn_reflns_number 849
_diffrn_reflns_theta_full 25.34
_diffrn_reflns_theta_max 25.3
_diffrn_reflns_theta_min 2.2
_diffrn_standards_decay_% 3
_diffrn_standards_interval_time 120
_diffrn_standards_number 3
_exptl_absorpt_coefficient_mu 9.04
_exptl_absorpt_correction_T_max 0.438
_exptl_absorpt_correction_T_min 0.320
_exptl_absorpt_correction_type analytical
_exptl_absorpt_process_details '(XPREP; Bruker, 2000)'
_exptl_crystal_colour colorless
_exptl_crystal_density_diffrn 3.251
_exptl_crystal_density_method 'not measured'
_exptl_crystal_description prism
_exptl_crystal_F_000 628
_exptl_crystal_size_max 0.29
_exptl_crystal_size_mid 0.14
_exptl_crystal_size_min 0.10
_refine_diff_density_max 0.682
_refine_diff_density_min -0.507
_refine_ls_extinction_coef 0.0152(8)
_refine_ls_extinction_expression Fc^*^=kFc[1+0.001xFc^2^\l^3^/sin(2\q)]^-1/4^
_refine_ls_extinction_method SHELXL97
_refine_ls_goodness_of_fit_ref 1.14
_refine_ls_hydrogen_treatment constr
_refine_ls_matrix_type full
_refine_ls_number_parameters 24
_refine_ls_number_reflns 260
_refine_ls_number_restraints 0
_refine_ls_restrained_S_all 1.14
_refine_ls_R_factor_all 0.0248
_refine_ls_R_factor_gt 0.0191
_refine_ls_shift/su_max 0.000
_refine_ls_shift/su_mean 0.000
_refine_ls_structure_factor_coef Fsqd
_refine_ls_weighting_details 'calc w=1/[\s^2^(Fo^2^)+(0.0134P)^2^+0.104P] where P=(Fo^2^+2Fc^2^)/3'
_refine_ls_weighting_scheme calc
_refine_ls_wR_factor_gt 0.0450
_refine_ls_wR_factor_ref 0.0472
_reflns_number_gt 226
_reflns_number_total 260
_reflns_threshold_expression I>2\s(I)
_cod_data_source_file pk2030.cif
_cod_data_source_block I
_cod_original_cell_volume 707.63(19)
_cod_database_code 2214377
_cod_database_fobs_code 2214377

loop_
_symmetry_equiv_pos_as_xyz
'x, y, z'
'-y, x-y, z'
'-x+y, -x, z'
'-x, -y, z+1/2'
'y, -x+y, z+1/2'
'x-y, x, z+1/2'
'y, x, -z+1/2'
'x-y, -y, -z+1/2'
'-x, -x+y, -z+1/2'
'-y, -x, -z'
'-x+y, y, -z'
'x, x-y, -z'
'-x, -y, -z'
'y, -x+y, -z'
'x-y, x, -z'
'x, y, -z-1/2'
'-y, x-y, -z-1/2'
'-x+y, -x, -z-1/2'
'-y, -x, z-1/2'
'-x+y, y, z-1/2'
'x, x-y, z-1/2'
'y, x, z'
'x-y, -y, z'
'-x, -x+y, z'

loop_
_atom_site_type_symbol
_atom_site_label
_atom_site_fract_x
_atom_site_fract_y
_atom_site_fract_z
_atom_site_U_iso_or_equiv
_atom_site_adp_type
_atom_site_calc_flag
_atom_site_refinement_flags
_atom_site_occupancy
Tb Tb1 1.0000 0.0000 0.2500 0.0141(3) Uani d S 1
Ag Ag1 0.5000 0.0000 0.0000 0.0364(3) Uani d S 1
N N1 0.7414(6) 0.0000 0.1502(2) 0.0287(9) Uani d S 1
C C1 0.6558(8) 0.0000 0.0970(2) 0.0277(11) Uani d S 1
O O1 1.3630(8) 0.0000 0.2500 0.0471(16) Uani d S 1
H H1 1.4199 0.0000 0.2086 0.057 Uiso d S 1

loop_
_atom_site_aniso_label
_atom_site_aniso_U_11
_atom_site_aniso_U_22
_atom_site_aniso_U_33
_atom_site_aniso_U_12
_atom_site_aniso_U_13
_atom_site_aniso_U_23
Tb1 0.0161(3) 0.0161(3) 0.0101(3) 0.00803(15) 0.000 0.000
Ag1 0.0416(4) 0.0406(5) 0.0265(3) 0.0203(2) -0.01559(18) 0.000
N1 0.0273(16) 0.038(3) 0.0243(18) 0.0190(13) -0.0030(15) 0.000
C1 0.0262(18) 0.033(3) 0.026(2) 0.0166(15) -0.0024(18) 0.000
O1 0.041(2) 0.097(5) 0.022(2) 0.049(3) 0.000 0.000

loop_
_atom_type_symbol
_atom_type_description
_atom_type_scat_dispersion_real
_atom_type_scat_dispersion_imag
_atom_type_scat_source
C C 0.0033 0.0016 'International Tables Vol C Tables 4.2.6.8 and 6.1.1.4'
H H 0.0000 0.0000 'International Tables Vol C Tables 4.2.6.8 and 6.1.1.4'
N N 0.0061 0.0033 'International Tables Vol C Tables 4.2.6.8 and 6.1.1.4'
O O 0.0106 0.0060 'International Tables Vol C Tables 4.2.6.8 and 6.1.1.4'
Ag Ag -0.8971 1.1015 'International Tables Vol C Tables 4.2.6.8 and 6.1.1.4'
Tb Tb -0.1723 4.1537 'International Tables Vol C Tables 4.2.6.8 and 6.1.1.4'

loop_
_geom_angle_atom_site_label_1
_geom_angle_atom_site_label_2
_geom_angle_atom_site_label_3
_geom_angle_site_symmetry_1
_geom_angle_site_symmetry_3
_geom_angle
O1 Tb1 O1 3_765 2_645 120.0000(10)
O1 Tb1 O1 3_765 . 120.0000(10)
O1 Tb1 O1 2_645 . 120.0
O1 Tb1 N1 3_765 18_766 133.26(9)
O1 Tb1 N1 2_645 18_766 69.96(3)
O1 Tb1 N1 . 18_766 69.96(3)
O1 Tb1 N1 3_765 . 69.96(3)
O1 Tb1 N1 2_645 . 69.96(3)
O1 Tb1 N1 . . 133.26(9)
N1 Tb1 N1 18_766 . 139.92(7)
O1 Tb1 N1 3_765 2_645 69.96(3)
O1 Tb1 N1 2_645 2_645 133.26(9)
O1 Tb1 N1 . 2_645 69.96(3)
N1 Tb1 N1 18_766 2_645 139.92(7)
N1 Tb1 N1 . 2_645 72.81(14)
O1 Tb1 N1 3_765 3_765 133.26(9)
O1 Tb1 N1 2_645 3_765 69.96(3)
O1 Tb1 N1 . 3_765 69.96(3)
N1 Tb1 N1 18_766 3_765 93.48(18)
N1 Tb1 N1 . 3_765 72.81(14)
N1 Tb1 N1 2_645 3_765 72.81(14)
O1 Tb1 N1 3_765 16_556 69.96(3)
O1 Tb1 N1 2_645 16_556 69.96(3)
O1 Tb1 N1 . 16_556 133.26(9)
N1 Tb1 N1 18_766 16_556 72.81(14)
N1 Tb1 N1 . 16_556 93.48(18)
N1 Tb1 N1 2_645 16_556 139.92(7)
N1 Tb1 N1 3_765 16_556 139.92(7)
O1 Tb1 N1 3_765 17_646 69.96(3)
O1 Tb1 N1 2_645 17_646 133.26(9)
O1 Tb1 N1 . 17_646 69.96(3)
N1 Tb1 N1 18_766 17_646 72.81(14)
N1 Tb1 N1 . 17_646 139.92(7)
N1 Tb1 N1 2_645 17_646 93.48(18)
N1 Tb1 N1 3_765 17_646 139.92(7)
N1 Tb1 N1 16_556 17_646 72.81(14)
C1 Ag1 C1 . 13_655 180.00(12)
C1 Ag1 Ag1 . 2_545 104.59(7)
C1 Ag1 Ag1 13_655 2_545 75.41(7)
C1 Ag1 Ag1 . 2_655 75.41(7)
C1 Ag1 Ag1 13_655 2_655 104.59(7)
Ag1 Ag1 Ag1 2_545 2_655 180.0
C1 Ag1 Ag1 . 3_655 75.41(7)
C1 Ag1 Ag1 13_655 3_655 104.59(7)
Ag1 Ag1 Ag1 2_545 3_655 60.0
Ag1 Ag1 Ag1 2_655 3_655 120.0
C1 Ag1 Ag1 . 3_665 104.59(7)
C1 Ag1 Ag1 13_655 3_665 75.41(7)
Ag1 Ag1 Ag1 2_545 3_665 120.0
Ag1 Ag1 Ag1 2_655 3_665 60.0
Ag1 Ag1 Ag1 3_655 3_665 180.0
C1 N1 Tb1 . . 167.0(4)
N1 C1 Ag1 . . 180.0(4)
Tb1 O1 H1 . . 116.5

loop_
_geom_bond_atom_site_label_1
_geom_bond_atom_site_label_2
_geom_bond_site_symmetry_2
_geom_bond_distance
Tb1 O1 . 2.421(5)
Tb1 N1 . 2.517(4)
Ag1 C1 . 2.063(5)
Ag1 Ag1 2_545 3.3346(5)
N1 C1 . 1.132(6)
O1 H1 . 0.8500
